data_1505965
loop_
_publ_author_name
'Yin, Guodong'
'Zhou, Baohan'
'Meng, Xianggao'
'Wu, Anxin'
'Pan, Yuanjiang'

_publ_section_title
;
 Efficient C-C double-bond formation reaction via a new synthetic
 strategy: a self-sorting tandem reaction.
;
_journal_issue 11
_journal_name_full 'Organic letters'
_journal_page_first 2245
_journal_page_last 2248
_journal_paper_doi 10.1021/ol060541e
_journal_volume 8
_journal_year 2006
_chemical_formula_moiety 'C17 H12 Cl2 O2 S'
_chemical_formula_sum 'C17 H12 Cl2 O2 S'
_chemical_formula_weight 351.23
_chemical_name_systematic
; 
 ? 
;
_space_group_IT_number 14
_symmetry_cell_setting monoclinic
_symmetry_space_group_name_Hall '-P 2ybc'
_symmetry_space_group_name_H-M 'P 1 21/c 1'
_atom_sites_solution_hydrogens geom
_atom_sites_solution_primary direct
_atom_sites_solution_secondary difmap
_audit_creation_method SHELXL-97
_cell_angle_alpha 90.00
_cell_angle_beta 104.433(2)
_cell_angle_gamma 90.00
_cell_formula_units_Z 4
_cell_length_a 16.0885(17)
_cell_length_b 9.0949(10)
_cell_length_c 11.4633(12)
_cell_measurement_reflns_used 3263
_cell_measurement_temperature 292(2)
_cell_measurement_theta_max 26.32
_cell_measurement_theta_min 2.59
_cell_volume 1624.4(3)
_computing_cell_refinement 'Bruker SMART'
_computing_data_collection 'Bruker SMART'
_computing_data_reduction 'Bruker SAINT'
_computing_molecular_graphics 'Bruker SHELXTL'
_computing_publication_material 'Bruker SHELXTL'
_computing_structure_refinement 'SHELXL-97 (Sheldrick, 1997)'
_computing_structure_solution 'SHELXS-97 (Sheldrick, 1990)'
_diffrn_ambient_temperature 292(2)
_diffrn_measured_fraction_theta_full 0.998
_diffrn_measured_fraction_theta_max 0.998
_diffrn_measurement_device_type 'CCD area detector'
_diffrn_measurement_method 'phi and omega scans'
_diffrn_radiation_monochromator graphite
_diffrn_radiation_source 'fine-focus sealed tube'
_diffrn_radiation_type MoK\a
_diffrn_radiation_wavelength 0.71073
_diffrn_reflns_av_R_equivalents 0.0376
_diffrn_reflns_av_sigmaI/netI 0.0318
_diffrn_reflns_limit_h_max 17
_diffrn_reflns_limit_h_min -19
_diffrn_reflns_limit_k_max 11
_diffrn_reflns_limit_k_min -11
_diffrn_reflns_limit_l_max 13
_diffrn_reflns_limit_l_min -14
_diffrn_reflns_number 8962
_diffrn_reflns_theta_full 26.00
_diffrn_reflns_theta_max 26.00
_diffrn_reflns_theta_min 1.31
_exptl_absorpt_coefficient_mu 0.531
_exptl_absorpt_correction_T_max 0.9013
_exptl_absorpt_correction_T_min 0.8570
_exptl_absorpt_correction_type none
_exptl_crystal_colour yellow
_exptl_crystal_density_diffrn 1.436
_exptl_crystal_density_method 'not measured'
_exptl_crystal_description block
_exptl_crystal_F_000 720
_exptl_crystal_size_max 0.30
_exptl_crystal_size_mid 0.20
_exptl_crystal_size_min 0.20
_refine_diff_density_max 0.208
_refine_diff_density_min -0.194
_refine_diff_density_rms 0.043
_refine_ls_extinction_method none
_refine_ls_goodness_of_fit_ref 1.073
_refine_ls_hydrogen_treatment constr
_refine_ls_matrix_type full
_refine_ls_number_parameters 200
_refine_ls_number_reflns 3176
_refine_ls_number_restraints 0
_refine_ls_restrained_S_all 1.073
_refine_ls_R_factor_all 0.0535
_refine_ls_R_factor_gt 0.0408
_refine_ls_shift/su_max 0.001
_refine_ls_shift/su_mean 0.000
_refine_ls_structure_factor_coef Fsqd
_refine_ls_weighting_details 'calc w=1/[\s^2^(Fo^2^)+(0.0507P)^2^+0.1032P] where P=(Fo^2^+2Fc^2^)/3'
_refine_ls_weighting_scheme calc
_refine_ls_wR_factor_gt 0.0983
_refine_ls_wR_factor_ref 0.1053
_reflns_number_gt 2478
_reflns_number_total 3176
_reflns_threshold_expression >2sigma(I)
_cod_data_source_file ol060541esi20060305_075936.cif
_cod_data_source_block t
_cod_depositor_comments
;
The following automatic conversions were performed:

'_symmetry_cell_setting' value 'Monoclinic' changed to 'monoclinic'
according to /home/saulius/struct/CIF-dictionaries/cif_core.dic
dictionary named 'cif_core.dic' version 2.4.1 from 2010-06-29.

Automatic conversion script
Id: cif_fix_values 1715 2011-07-08 13:25:40Z adriana 
;
_cod_original_sg_symbol_H-M P2(1)/c
_cod_database_code 1505965

loop_
_symmetry_equiv_pos_as_xyz
'x, y, z'
'-x, y+1/2, -z+1/2'
'-x, -y, -z'
'x, -y-1/2, z-1/2'

loop_
_atom_site_label
_atom_site_type_symbol
_atom_site_fract_x
_atom_site_fract_y
_atom_site_fract_z
_atom_site_U_iso_or_equiv
_atom_site_adp_type
_atom_site_occupancy
_atom_site_symmetry_multiplicity
_atom_site_calc_flag
_atom_site_refinement_flags
C1 C 0.42673(13) 1.1618(2) 0.4177(2) 0.0518(5) Uani 1 1 d .
C2 C 0.37383(14) 1.0943(2) 0.4775(2) 0.0574(5) Uani 1 1 d .
H2 H 0.3581 1.1417 0.5406 0.069 Uiso 1 1 calc R
C3 C 0.34386(13) 0.9544(2) 0.44291(18) 0.0508(5) Uani 1 1 d .
H3 H 0.3082 0.9073 0.4836 0.061 Uiso 1 1 calc R
C4 C 0.45232(13) 1.0931(2) 0.3258(2) 0.0586(6) Uani 1 1 d .
H4 H 0.4900 1.1393 0.2879 0.070 Uiso 1 1 calc R
C5 C 0.42131(13) 0.9548(2) 0.29078(18) 0.0526(5) Uani 1 1 d .
H5 H 0.4374 0.9081 0.2276 0.063 Uiso 1 1 calc R
C6 C 0.36635(11) 0.88382(19) 0.34864(16) 0.0412(4) Uani 1 1 d .
C7 C 0.33030(12) 0.7379(2) 0.30298(17) 0.0452(4) Uani 1 1 d .
C8 C 0.29259(12) 0.6453(2) 0.38098(18) 0.0466(5) Uani 1 1 d .
H8 H 0.3030 0.6676 0.4625 0.056 Uiso 1 1 calc R
C9 C 0.24320(12) 0.5288(2) 0.33712(17) 0.0461(4) Uani 1 1 d .
C10 C 0.22138(12) 0.4833(2) 0.20586(18) 0.0497(5) Uani 1 1 d .
C11 C 0.15457(12) 0.5663(2) 0.11748(18) 0.0457(5) Uani 1 1 d .
C12 C 0.13164(13) 0.5194(2) -0.00116(18) 0.0537(5) Uani 1 1 d .
H12 H 0.1584 0.4373 -0.0238 0.064 Uiso 1 1 calc R
C13 C 0.06977(14) 0.5925(2) -0.0861(2) 0.0578(5) Uani 1 1 d .
H13 H 0.0547 0.5606 -0.1657 0.069 Uiso 1 1 calc R
C14 C 0.03082(13) 0.7133(2) -0.05129(19) 0.0542(5) Uani 1 1 d .
C15 C 0.05065(14) 0.7610(2) 0.0656(2) 0.0607(6) Uani 1 1 d .
H15 H 0.0228 0.8420 0.0879 0.073 Uiso 1 1 calc R
C16 C 0.11274(13) 0.6867(2) 0.14993(19) 0.0545(5) Uani 1 1 d .
H16 H 0.1266 0.7180 0.2297 0.065 Uiso 1 1 calc R
C17 C 0.23919(16) 0.4652(3) 0.57092(19) 0.0719(7) Uani 1 1 d .
H17A H 0.3007 0.4623 0.5894 0.108 Uiso 1 1 calc R
H17B H 0.2192 0.4005 0.6242 0.108 Uiso 1 1 calc R
H17C H 0.2207 0.5637 0.5809 0.108 Uiso 1 1 calc R
Cl1 Cl 0.46366(4) 1.33817(6) 0.46104(6) 0.0804(2) Uani 1 1 d .
Cl2 Cl -0.04787(4) 0.80458(8) -0.15854(6) 0.0799(2) Uani 1 1 d .
O1 O 0.33060(10) 0.69869(16) 0.20046(13) 0.0618(4) Uani 1 1 d .
O2 O 0.25397(10) 0.37297(16) 0.17757(14) 0.0674(4) Uani 1 1 d .
S1 S 0.19650(4) 0.40794(6) 0.41923(5) 0.0642(2) Uani 1 1 d .

loop_
_atom_site_aniso_label
_atom_site_aniso_U_11
_atom_site_aniso_U_22
_atom_site_aniso_U_33
_atom_site_aniso_U_23
_atom_site_aniso_U_13
_atom_site_aniso_U_12
C1 0.0535(12) 0.0352(10) 0.0648(13) -0.0030(9) 0.0110(10) -0.0056(8)
C2 0.0695(14) 0.0454(11) 0.0627(14) -0.0090(10) 0.0268(11) -0.0036(10)
C3 0.0586(12) 0.0442(11) 0.0543(12) 0.0004(9) 0.0228(10) -0.0098(9)
C4 0.0593(13) 0.0509(12) 0.0722(15) -0.0001(10) 0.0289(11) -0.0148(10)
C5 0.0586(12) 0.0498(11) 0.0557(12) -0.0048(10) 0.0258(10) -0.0073(10)
C6 0.0419(10) 0.0384(10) 0.0429(10) 0.0014(8) 0.0098(8) -0.0019(8)
C7 0.0455(11) 0.0426(10) 0.0477(12) -0.0019(9) 0.0118(9) -0.0027(8)
C8 0.0527(11) 0.0392(10) 0.0475(11) -0.0006(9) 0.0116(9) -0.0055(8)
C9 0.0489(11) 0.0361(10) 0.0538(12) 0.0008(9) 0.0134(9) -0.0011(8)
C10 0.0543(12) 0.0369(10) 0.0607(12) -0.0076(9) 0.0194(10) -0.0085(9)
C11 0.0501(11) 0.0397(10) 0.0503(11) -0.0079(9) 0.0184(9) -0.0099(8)
C12 0.0672(14) 0.0443(11) 0.0551(13) -0.0107(10) 0.0254(11) -0.0068(10)
C13 0.0705(14) 0.0587(13) 0.0465(12) -0.0072(10) 0.0187(11) -0.0117(11)
C14 0.0535(12) 0.0549(12) 0.0537(13) 0.0061(10) 0.0121(10) -0.0101(10)
C15 0.0634(14) 0.0552(13) 0.0629(14) -0.0085(11) 0.0148(11) 0.0064(11)
C16 0.0591(13) 0.0546(12) 0.0496(12) -0.0132(10) 0.0134(10) 0.0002(10)
C17 0.0983(18) 0.0593(14) 0.0571(14) 0.0087(11) 0.0178(13) -0.0167(13)
Cl1 0.0918(5) 0.0413(3) 0.1107(6) -0.0135(3) 0.0302(4) -0.0192(3)
Cl2 0.0749(4) 0.0880(5) 0.0699(4) 0.0146(3) 0.0051(3) 0.0024(3)
O1 0.0765(10) 0.0583(9) 0.0565(9) -0.0152(7) 0.0278(8) -0.0182(7)
O2 0.0778(11) 0.0485(9) 0.0767(11) -0.0145(8) 0.0209(8) 0.0082(8)
S1 0.0804(4) 0.0482(3) 0.0634(4) 0.0018(3) 0.0170(3) -0.0236(3)

loop_
_atom_type_symbol
_atom_type_description
_atom_type_scat_dispersion_real
_atom_type_scat_dispersion_imag
_atom_type_scat_source
C C 0.0033 0.0016 'International Tables Vol C Tables 4.2.6.8 and 6.1.1.4'
H H 0.0000 0.0000 'International Tables Vol C Tables 4.2.6.8 and 6.1.1.4'
O O 0.0106 0.0060 'International Tables Vol C Tables 4.2.6.8 and 6.1.1.4'
S S 0.1246 0.1234 'International Tables Vol C Tables 4.2.6.8 and 6.1.1.4'
Cl Cl 0.1484 0.1585 'International Tables Vol C Tables 4.2.6.8 and 6.1.1.4'

loop_
_geom_angle_atom_site_label_1
_geom_angle_atom_site_label_2
_geom_angle_atom_site_label_3
_geom_angle
C2 C1 C4 121.63(18)
C2 C1 Cl1 118.87(16)
C4 C1 Cl1 119.50(16)
C1 C2 C3 119.12(19)
C1 C2 H2 120.4
C3 C2 H2 120.4
C6 C3 C2 120.73(18)
C6 C3 H3 119.6
C2 C3 H3 119.6
C1 C4 C5 118.93(18)
C1 C4 H4 120.5
C5 C4 H4 120.5
C4 C5 C6 120.85(18)
C4 C5 H5 119.6
C6 C5 H5 119.6
C3 C6 C5 118.69(17)
C3 C6 C7 122.27(16)
C5 C6 C7 118.96(17)
O1 C7 C8 121.16(17)
O1 C7 C6 120.01(17)
C8 C7 C6 118.80(16)
C9 C8 C7 121.38(18)
C9 C8 H8 119.3
C7 C8 H8 119.3
C8 C9 C10 123.75(17)
C8 C9 S1 126.27(16)
C10 C9 S1 109.98(13)
O2 C10 C11 121.67(19)
O2 C10 C9 118.85(19)
C11 C10 C9 119.20(16)
C16 C11 C12 118.6(2)
C16 C11 C10 122.41(18)
C12 C11 C10 118.93(17)
C13 C12 C11 120.93(19)
C13 C12 H12 119.5
C11 C12 H12 119.5
C14 C13 C12 118.88(19)
C14 C13 H13 120.6
C12 C13 H13 120.6
C15 C14 C13 121.8(2)
C15 C14 Cl2 119.43(17)
C13 C14 Cl2 118.77(17)
C14 C15 C16 118.8(2)
C14 C15 H15 120.6
C16 C15 H15 120.6
C15 C16 C11 120.97(19)
C15 C16 H16 119.5
C11 C16 H16 119.5
S1 C17 H17A 109.5
S1 C17 H17B 109.5
H17A C17 H17B 109.5
S1 C17 H17C 109.5
H17A C17 H17C 109.5
H17B C17 H17C 109.5
C9 S1 C17 103.34(10)

loop_
_geom_bond_atom_site_label_1
_geom_bond_atom_site_label_2
_geom_bond_distance
C1 C2 1.364(3)
C1 C4 1.373(3)
C1 Cl1 1.7397(19)
C2 C3 1.383(3)
C2 H2 0.9300
C3 C6 1.380(3)
C3 H3 0.9300
C4 C5 1.376(3)
C4 H4 0.9300
C5 C6 1.389(2)
C5 H5 0.9300
C6 C7 1.490(3)
C7 O1 1.229(2)
C7 C8 1.465(3)
C8 C9 1.345(3)
C8 H8 0.9300
C9 C10 1.515(3)
C9 S1 1.7351(19)
C10 O2 1.213(2)
C10 C11 1.486(3)
C11 C16 1.384(3)
C11 C12 1.385(3)
C12 C13 1.378(3)
C12 H12 0.9300
C13 C14 1.372(3)
C13 H13 0.9300
C14 C15 1.369(3)
C14 Cl2 1.740(2)
C15 C16 1.381(3)
C15 H15 0.9300
C16 H16 0.9300
C17 S1 1.781(2)
C17 H17A 0.9600
C17 H17B 0.9600
C17 H17C 0.9600

loop_
_geom_hbond_atom_site_label_D
_geom_hbond_atom_site_label_H
_geom_hbond_atom_site_label_A
_geom_hbond_distance_DH
_geom_hbond_distance_HA
_geom_hbond_distance_DA
_geom_hbond_angle_DHA
_geom_hbond_site_symmetry_A
C17 H17B O2 0.96 2.59 3.296(3) 130.7 4_566
C2 H2 O2 0.93 2.57 3.358(3) 142.8 4_576

loop_
_geom_torsion_atom_site_label_1
_geom_torsion_atom_site_label_2
_geom_torsion_atom_site_label_3
_geom_torsion_atom_site_label_4
_geom_torsion
C4 C1 C2 C3 -1.4(3)
Cl1 C1 C2 C3 179.62(17)
C1 C2 C3 C6 -0.5(3)
C2 C1 C4 C5 2.3(3)
Cl1 C1 C4 C5 -178.72(17)
C1 C4 C5 C6 -1.3(3)
C2 C3 C6 C5 1.4(3)
C2 C3 C6 C7 -175.39(19)
C4 C5 C6 C3 -0.5(3)
C4 C5 C6 C7 176.42(19)
C3 C6 C7 O1 158.35(19)
C5 C6 C7 O1 -18.5(3)
C3 C6 C7 C8 -19.9(3)
C5 C6 C7 C8 163.31(18)
O1 C7 C8 C9 -12.6(3)
C6 C7 C8 C9 165.55(18)
C7 C8 C9 C10 -0.6(3)
C7 C8 C9 S1 178.57(14)
C8 C9 C10 O2 108.4(2)
S1 C9 C10 O2 -70.9(2)
C8 C9 C10 C11 -77.5(2)
S1 C9 C10 C11 103.19(17)
O2 C10 C11 C16 175.68(19)
C9 C10 C11 C16 1.8(3)
O2 C10 C11 C12 -2.6(3)
C9 C10 C11 C12 -176.57(16)
C16 C11 C12 C13 1.3(3)
C10 C11 C12 C13 179.73(17)
C11 C12 C13 C14 -0.1(3)
C12 C13 C14 C15 -1.3(3)
C12 C13 C14 Cl2 -179.52(15)
C13 C14 C15 C16 1.2(3)
Cl2 C14 C15 C16 179.48(16)
C14 C15 C16 C11 0.1(3)
C12 C11 C16 C15 -1.4(3)
C10 C11 C16 C15 -179.71(19)
C8 C9 S1 C17 -5.9(2)
C10 C9 S1 C17 173.35(15)

loop_
_cod_related_entry_id
_cod_related_entry_code
_cod_related_entry_database
1 21199833 ChemSpider
